data_7223342
loop_
_publ_author_name
'Sharma, Ritambhara'
'Lee, Way-Zen'
'Ravikanth, Magalampalli'

_publ_section_title
;
 Formation of Unusual Dithiaphlorins from Condensation of
 2,5-Bis(arylhydroxymethyl)thiophene and Pyrrole
;
_journal_name_full 'RSC Adv.'
_journal_paper_doi 10.1039/C5RA21947G
_journal_year 2015
_chemical_formula_moiety 'C52 H41 N3 S2'
_chemical_formula_sum 'C52 H41 N3 S2'
_chemical_formula_weight 772.00
_chemical_name_systematic
;
 ?
;
_space_group_IT_number 60
_symmetry_cell_setting orthorhombic
_symmetry_space_group_name_Hall '-P 2n 2ab'
_symmetry_space_group_name_H-M 'P b c n'
_atom_sites_solution_hydrogens geom
_atom_sites_solution_primary direct
_atom_sites_solution_secondary difmap
_audit_creation_method SHELXL-97
_audit_update_record
;
2015-09-01 deposited with the CCDC.
2015-11-23 downloaded from the CCDC.
;
_cell_angle_alpha 90.00
_cell_angle_beta 90.00
_cell_angle_gamma 90.00
_cell_formula_units_Z 8
_cell_length_a 27.1164(12)
_cell_length_b 14.8221(7)
_cell_length_c 20.8971(10)
_cell_measurement_reflns_used 0
_cell_measurement_temperature 200(2)
_cell_measurement_theta_max 0
_cell_measurement_theta_min 0
_cell_volume 8399.0(7)
_computing_molecular_graphics 'Ortep-3 for Windows (Farrugia, 1997)'
_computing_publication_material 'WinGX publication routines (Farrugia, 1999)'
_computing_structure_refinement 'SHELXL-97 (Sheldrick, 1997)'
_computing_structure_solution 'SHELXS-86 (Sheldrick, 1986)'
_diffrn_ambient_temperature 200(2)
_diffrn_measured_fraction_theta_full 0.991
_diffrn_measured_fraction_theta_max 0.991
_diffrn_measurement_device_type 'Bruker APEX II'
_diffrn_radiation_monochromator graphite
_diffrn_radiation_source 'fine-focus sealed tube'
_diffrn_radiation_type MoK\a
_diffrn_radiation_wavelength 0.71073
_diffrn_reflns_av_R_equivalents 0.0749
_diffrn_reflns_av_sigmaI/netI 0.0535
_diffrn_reflns_limit_h_max 31
_diffrn_reflns_limit_h_min -32
_diffrn_reflns_limit_k_max 16
_diffrn_reflns_limit_k_min -17
_diffrn_reflns_limit_l_max 23
_diffrn_reflns_limit_l_min -24
_diffrn_reflns_number 56476
_diffrn_reflns_theta_full 25.08
_diffrn_reflns_theta_max 25.08
_diffrn_reflns_theta_min 1.50
_exptl_absorpt_coefficient_mu 0.166
_exptl_absorpt_correction_T_max 0.8854
_exptl_absorpt_correction_T_min 0.8798
_exptl_absorpt_correction_type multi-scan
_exptl_crystal_colour blue(dark)
_exptl_crystal_density_diffrn 1.221
_exptl_crystal_density_method 'not measured'
_exptl_crystal_description prism
_exptl_crystal_F_000 3248
_exptl_crystal_size_max 0.79
_exptl_crystal_size_mid 0.79
_exptl_crystal_size_min 0.55
_refine_diff_density_max 0.692
_refine_diff_density_min -0.408
_refine_diff_density_rms 0.130
_refine_ls_extinction_method none
_refine_ls_goodness_of_fit_ref 1.102
_refine_ls_hydrogen_treatment constr
_refine_ls_matrix_type full
_refine_ls_number_parameters 550
_refine_ls_number_reflns 7406
_refine_ls_number_restraints 0
_refine_ls_restrained_S_all 1.102
_refine_ls_R_factor_all 0.1171
_refine_ls_R_factor_gt 0.0826
_refine_ls_shift/su_max 0.022
_refine_ls_shift/su_mean 0.002
_refine_ls_structure_factor_coef Fsqd
_refine_ls_weighting_details 'calc w=1/[\s^2^(Fo^2^)+(0.1267P)^2^+6.8150P] where P=(Fo^2^+2Fc^2^)/3'
_refine_ls_weighting_scheme calc
_refine_ls_wR_factor_gt 0.2335
_refine_ls_wR_factor_ref 0.2527
_reflns_number_gt 4993
_reflns_number_total 7406
_reflns_threshold_expression >2sigma(I)
_cod_data_source_file c5ra21947g2.cif
_cod_data_source_block 15283
_cod_database_code 7223342

loop_
_symmetry_equiv_pos_as_xyz
'x, y, z'
'-x+1/2, -y+1/2, z+1/2'
'-x, y, -z+1/2'
'x+1/2, -y+1/2, -z'
'-x, -y, -z'
'x-1/2, y-1/2, -z-1/2'
'x, -y, z-1/2'
'-x-1/2, y-1/2, z'

loop_
_atom_site_label
_atom_site_type_symbol
_atom_site_fract_x
_atom_site_fract_y
_atom_site_fract_z
_atom_site_U_iso_or_equiv
_atom_site_adp_type
_atom_site_occupancy
_atom_site_symmetry_multiplicity
_atom_site_calc_flag
_atom_site_refinement_flags
_atom_site_disorder_assembly
_atom_site_disorder_group
C1 C 0.52878(14) 0.2854(4) 0.1403(2) 0.0584(13) Uani 1 1 d . . .
C2 C 0.53458(17) 0.1978(4) 0.1679(2) 0.0719(15) Uani 1 1 d . E .
H2 H 0.5112 0.1702 0.1955 0.086 Uiso 1 1 calc R A 2
C3 C 0.57772(17) 0.1590(4) 0.1495(2) 0.0676(14) Uani 1 1 d . . .
H3 H 0.5885 0.1017 0.1643 0.081 Uiso 1 1 calc R B 2
C4 C 0.60536(18) 0.2134(3) 0.1054(2) 0.0602(13) Uani 1 1 d . E .
C5 C 0.64849(15) 0.1905(3) 0.0738(2) 0.0461(10) Uani 1 1 d . . .
C6 C 0.66958(13) 0.0990(3) 0.08368(19) 0.0415(9) Uani 1 1 d . E .
C7 C 0.64238(15) 0.0214(3) 0.0740(2) 0.0481(10) Uani 1 1 d . . .
H7 H 0.6096 0.0260 0.0583 0.058 Uiso 1 1 calc R E .
C8 C 0.66189(16) -0.0626(3) 0.0867(2) 0.0517(11) Uani 1 1 d . E .
H8 H 0.6421 -0.1147 0.0807 0.062 Uiso 1 1 calc R . .
C9 C 0.71016(17) -0.0721(3) 0.1081(2) 0.0535(11) Uani 1 1 d . . .
C10 C 0.7308(2) -0.1636(3) 0.1241(3) 0.0764(16) Uani 1 1 d . E .
H10A H 0.7651 -0.1573 0.1382 0.115 Uiso 1 1 calc R . .
H10B H 0.7295 -0.2022 0.0861 0.115 Uiso 1 1 calc R . .
H10C H 0.7112 -0.1909 0.1584 0.115 Uiso 1 1 calc R . .
C11 C 0.73801(15) 0.0052(3) 0.1151(2) 0.0482(10) Uani 1 1 d . E .
H11 H 0.7714 0.0001 0.1282 0.058 Uiso 1 1 calc R . .
C12 C 0.71850(14) 0.0894(3) 0.1036(2) 0.0442(10) Uani 1 1 d . . .
H12 H 0.7385 0.1414 0.1093 0.053 Uiso 1 1 calc R E .
C13 C 0.67318(19) 0.2517(3) 0.0320(2) 0.0575(12) Uani 1 1 d . E .
C14 C 0.71463(19) 0.2323(3) -0.0085(2) 0.0626(13) Uani 1 1 d . . .
H14 H 0.7299 0.1749 -0.0128 0.075 Uiso 1 1 calc R E .
C15 C 0.7286(2) 0.3087(3) -0.0396(2) 0.0644(13) Uani 1 1 d . E .
H15 H 0.7551 0.3137 -0.0692 0.077 Uiso 1 1 calc R . .
C16 C 0.69614(17) 0.3809(3) -0.0201(2) 0.0556(12) Uani 1 1 d . . .
C17 C 0.69701(14) 0.4693(3) -0.04062(19) 0.0441(10) Uani 1 1 d . D .
C18 C 0.73483(14) 0.4959(3) -0.08894(19) 0.0404(9) Uani 1 1 d . . .
C19 C 0.78422(14) 0.4996(3) -0.0721(2) 0.0478(10) Uani 1 1 d . E .
H19 H 0.7936 0.4871 -0.0292 0.057 Uiso 1 1 calc R . .
C20 C 0.82005(16) 0.5212(3) -0.1166(2) 0.0560(12) Uani 1 1 d . . .
H20 H 0.8536 0.5244 -0.1037 0.067 Uiso 1 1 calc R E .
C21 C 0.80750(18) 0.5384(3) -0.1801(2) 0.0575(12) Uani 1 1 d . E .
C22 C 0.8473(2) 0.5579(4) -0.2287(3) 0.0879(18) Uani 1 1 d . . .
H22A H 0.8796 0.5557 -0.2077 0.132 Uiso 1 1 calc R E .
H22B H 0.8421 0.6180 -0.2469 0.132 Uiso 1 1 calc R . .
H22C H 0.8460 0.5126 -0.2628 0.132 Uiso 1 1 calc R . .
C23 C 0.75791(19) 0.5350(3) -0.1963(2) 0.0648(13) Uani 1 1 d . . .
H23 H 0.7483 0.5466 -0.2393 0.078 Uiso 1 1 calc R E .
C24 C 0.72235(17) 0.5154(3) -0.1514(2) 0.0566(12) Uani 1 1 d . E .
H24 H 0.6886 0.5152 -0.1636 0.068 Uiso 1 1 calc R . .
C25 C 0.66471(14) 0.5396(3) -0.0185(2) 0.0505(11) Uani 1 1 d . . .
C26 C 0.66203(15) 0.6288(3) -0.0380(2) 0.0543(11) Uani 1 1 d . D .
H26 H 0.6823 0.6543 -0.0704 0.065 Uiso 1 1 calc R . .
C27 C 0.62577(15) 0.6772(3) -0.0043(2) 0.0543(11) Uani 1 1 d . . .
H27 H 0.6187 0.7393 -0.0111 0.065 Uiso 1 1 calc R C 2
C28 C 0.60190(14) 0.6244(3) 0.0393(2) 0.0468(10) Uani 1 1 d . D .
C29 C 0.56394(14) 0.6511(3) 0.0893(2) 0.0468(10) Uani 1 1 d . . .
C30 C 0.54014(15) 0.7398(3) 0.0695(2) 0.0519(11) Uani 1 1 d . D .
C31 C 0.4987(2) 0.8354(3) 0.0067(3) 0.0794(16) Uani 1 1 d . D .
H31 H 0.4807 0.8586 -0.0286 0.095 Uiso 1 1 calc R . .
C32 C 0.5125(2) 0.8834(4) 0.0589(3) 0.099(2) Uani 1 1 d . D .
H32 H 0.5054 0.9448 0.0679 0.119 Uiso 1 1 calc R . .
C33 C 0.5399(2) 0.8221(4) 0.0973(3) 0.0797(16) Uani 1 1 d . . .
H33 H 0.5557 0.8368 0.1365 0.096 Uiso 1 1 calc R D .
C34 C 0.58793(15) 0.6625(3) 0.1556(2) 0.0527(11) Uani 1 1 d . D .
C35 C 0.63880(17) 0.6613(3) 0.1651(2) 0.0625(13) Uani 1 1 d . . .
H35 H 0.6604 0.6526 0.1298 0.075 Uiso 1 1 calc R D .
C36 C 0.6576(2) 0.6727(4) 0.2255(3) 0.0784(16) Uani 1 1 d . D .
H36 H 0.6923 0.6701 0.2315 0.094 Uiso 1 1 calc R . .
C37 C 0.6281(2) 0.6874(4) 0.2767(3) 0.0806(17) Uani 1 1 d . . .
C38 C 0.6490(3) 0.7045(5) 0.3434(3) 0.116(3) Uani 1 1 d . D .
H38A H 0.6219 0.7145 0.3735 0.175 Uiso 1 1 calc R . .
H38B H 0.6703 0.7579 0.3424 0.175 Uiso 1 1 calc R . .
H38C H 0.6683 0.6520 0.3571 0.175 Uiso 1 1 calc R . .
C39 C 0.5784(3) 0.6881(5) 0.2677(3) 0.107(2) Uani 1 1 d . D .
H39 H 0.5570 0.6991 0.3028 0.129 Uiso 1 1 calc R . .
C40 C 0.5592(2) 0.6728(5) 0.2079(3) 0.100(2) Uani 1 1 d . . .
H40 H 0.5244 0.6693 0.2031 0.120 Uiso 1 1 calc R D .
C41 C 0.52464(15) 0.5769(3) 0.09528(19) 0.0431(9) Uani 1 1 d . D .
C42 C 0.47589(16) 0.5749(3) 0.0796(2) 0.0532(11) Uani 1 1 d . . .
H42 H 0.4582 0.6227 0.0598 0.064 Uiso 1 1 calc R D .
C43 C 0.45564(16) 0.4904(3) 0.0975(2) 0.0566(12) Uani 1 1 d . D .
H43 H 0.4220 0.4737 0.0926 0.068 Uiso 1 1 calc R . .
C44 C 0.49205(14) 0.4358(3) 0.12326(19) 0.0524(11) Uani 1 1 d . . .
C45 C 0.48986(13) 0.3440(3) 0.14488(19) 0.0498(11) Uani 1 1 d . D .
C46 C 0.44161(13) 0.3119(3) 0.17057(19) 0.0443(10) Uani 1 1 d . . .
C47 C 0.41457(14) 0.3639(3) 0.21351(19) 0.0470(10) Uani 1 1 d . D .
H47 H 0.4272 0.4202 0.2278 0.056 Uiso 1 1 calc R . .
C48 C 0.36910(15) 0.3334(3) 0.2356(2) 0.0537(11) Uani 1 1 d . . .
H48 H 0.3514 0.3690 0.2657 0.064 Uiso 1 1 calc R D .
C49 C 0.34903(15) 0.2533(3) 0.2151(2) 0.0524(11) Uani 1 1 d . D .
C50 C 0.29963(18) 0.2216(4) 0.2389(3) 0.0855(18) Uani 1 1 d . . .
H50A H 0.2865 0.2652 0.2697 0.128 Uiso 1 1 calc R D .
H50B H 0.3034 0.1627 0.2597 0.128 Uiso 1 1 calc R . .
H50C H 0.2768 0.2161 0.2027 0.128 Uiso 1 1 calc R . .
C51 C 0.37555(16) 0.2025(3) 0.1715(2) 0.0573(12) Uani 1 1 d . . .
H51 H 0.3621 0.1475 0.1560 0.069 Uiso 1 1 calc R D .
C52 C 0.42130(14) 0.2303(3) 0.1501(2) 0.0511(11) Uani 1 1 d . D .
H52 H 0.4392 0.1934 0.1211 0.061 Uiso 1 1 calc R . .
N3 N 0.51479(13) 0.7484(2) 0.01284(19) 0.0590(10) Uani 1 1 d . . .
H3A H 0.5097 0.7049 -0.0150 0.071 Uiso 1 1 calc R D .
S1 S 0.62190(7) 0.50980(14) 0.03989(10) 0.0398(4) Uani 0.65 1 d P D 1
S2 S 0.58112(5) 0.32406(14) 0.09268(9) 0.0407(4) Uani 0.65 1 d P E 1
S1' S 0.55278(13) 0.4740(3) 0.12683(19) 0.0469(9) Uani 0.35 1 d P D 2
S2' S 0.64072(14) 0.3585(2) 0.03469(16) 0.0437(7) Uani 0.35 1 d P E 2
N1 N 0.5302(2) 0.4978(5) 0.1222(3) 0.0483(18) Uani 0.65 1 d P D 1
H1 H 0.5587 0.4838 0.1398 0.058 Uiso 0.65 1 calc PR D 1
N2 N 0.6677(2) 0.3400(4) 0.0230(3) 0.0438(14) Uani 0.65 1 d P E 1
N1' N 0.6276(4) 0.5562(9) 0.0296(6) 0.051(3) Uani 0.35 1 d P D 2
H1' H 0.6224 0.5112 0.0562 0.061 Uiso 0.35 1 calc PR D 2
N2' N 0.5696(4) 0.2731(8) 0.1055(5) 0.045(3) Uani 0.35 1 d P E 2

loop_
_atom_site_aniso_label
_atom_site_aniso_U_11
_atom_site_aniso_U_22
_atom_site_aniso_U_33
_atom_site_aniso_U_23
_atom_site_aniso_U_13
_atom_site_aniso_U_12
C1 0.033(2) 0.103(4) 0.039(2) 0.002(3) 0.0034(18) 0.005(2)
C2 0.054(3) 0.116(4) 0.045(3) -0.004(3) -0.003(2) 0.030(3)
C3 0.053(3) 0.092(4) 0.058(3) -0.010(3) -0.005(2) 0.027(3)
C4 0.068(3) 0.067(3) 0.046(3) -0.004(2) -0.013(2) 0.029(3)
C5 0.049(2) 0.044(2) 0.046(2) -0.0003(19) -0.0076(19) 0.0124(18)
C6 0.041(2) 0.042(2) 0.042(2) 0.0030(18) 0.0023(17) 0.0019(17)
C7 0.042(2) 0.050(3) 0.053(3) 0.000(2) 0.0026(19) -0.0008(18)
C8 0.057(3) 0.043(2) 0.055(3) 0.003(2) 0.013(2) -0.004(2)
C9 0.067(3) 0.044(3) 0.049(3) 0.012(2) 0.021(2) 0.012(2)
C10 0.094(4) 0.053(3) 0.082(4) 0.025(3) 0.029(3) 0.021(3)
C11 0.044(2) 0.050(3) 0.051(3) 0.009(2) 0.0064(18) 0.0094(19)
C12 0.045(2) 0.038(2) 0.050(3) 0.0035(19) 0.0026(18) -0.0006(17)
C13 0.083(3) 0.035(3) 0.055(3) 0.000(2) -0.024(3) 0.013(2)
C14 0.084(3) 0.051(3) 0.053(3) 0.007(2) -0.008(3) -0.005(2)
C15 0.081(3) 0.052(3) 0.061(3) 0.009(2) -0.015(3) -0.008(2)
C16 0.064(3) 0.066(3) 0.036(2) 0.013(2) -0.002(2) -0.029(2)
C17 0.043(2) 0.055(3) 0.034(2) 0.0060(19) -0.0056(17) -0.0082(19)
C18 0.046(2) 0.036(2) 0.039(2) 0.0025(18) 0.0033(17) 0.0011(17)
C19 0.049(2) 0.052(2) 0.042(2) 0.004(2) 0.0046(18) 0.0008(19)
C20 0.050(2) 0.059(3) 0.059(3) 0.003(2) 0.010(2) 0.003(2)
C21 0.074(3) 0.046(3) 0.053(3) 0.006(2) 0.020(2) 0.006(2)
C22 0.098(4) 0.094(4) 0.072(4) 0.014(3) 0.040(3) 0.007(3)
C23 0.080(3) 0.073(3) 0.042(3) 0.016(2) 0.004(2) 0.002(3)
C24 0.055(2) 0.069(3) 0.046(3) 0.013(2) -0.002(2) 0.001(2)
C25 0.036(2) 0.076(3) 0.040(2) 0.002(2) 0.0017(18) -0.007(2)
C26 0.039(2) 0.071(3) 0.052(3) -0.007(2) 0.0071(19) -0.002(2)
C27 0.042(2) 0.067(3) 0.053(3) -0.009(2) -0.004(2) -0.002(2)
C28 0.040(2) 0.050(3) 0.051(3) -0.012(2) -0.0055(19) 0.0083(19)
C29 0.042(2) 0.050(3) 0.048(2) -0.009(2) -0.0026(18) 0.0012(18)
C30 0.046(2) 0.042(2) 0.068(3) -0.011(2) 0.008(2) -0.0047(18)
C31 0.073(3) 0.053(3) 0.112(5) 0.007(3) -0.025(3) 0.014(3)
C32 0.115(5) 0.054(3) 0.128(6) -0.004(4) -0.055(4) 0.011(3)
C33 0.081(4) 0.066(3) 0.092(4) -0.020(3) -0.024(3) 0.012(3)
C34 0.050(2) 0.059(3) 0.049(3) -0.010(2) -0.003(2) -0.006(2)
C35 0.060(3) 0.065(3) 0.063(3) -0.004(2) -0.011(2) -0.007(2)
C36 0.063(3) 0.089(4) 0.083(4) 0.000(3) -0.032(3) -0.010(3)
C37 0.095(4) 0.088(4) 0.060(4) 0.007(3) -0.034(3) -0.021(3)
C38 0.156(7) 0.131(6) 0.062(4) 0.013(4) -0.050(4) -0.037(5)
C39 0.099(5) 0.167(7) 0.055(4) -0.008(4) -0.003(3) -0.044(5)
C40 0.073(3) 0.179(7) 0.048(3) -0.035(4) 0.005(3) -0.031(4)
C41 0.053(2) 0.037(2) 0.039(2) -0.0061(19) -0.0016(18) -0.0032(18)
C42 0.051(2) 0.057(3) 0.051(3) 0.000(2) -0.007(2) -0.009(2)
C43 0.051(2) 0.071(3) 0.048(3) -0.003(2) -0.003(2) -0.019(2)
C44 0.039(2) 0.083(3) 0.036(2) 0.003(2) 0.0012(18) -0.021(2)
C45 0.0312(19) 0.082(3) 0.037(2) 0.004(2) 0.0010(17) -0.002(2)
C46 0.0308(18) 0.062(3) 0.040(2) 0.010(2) 0.0041(16) 0.0051(18)
C47 0.041(2) 0.052(3) 0.048(2) 0.001(2) -0.0006(18) 0.0009(18)
C48 0.045(2) 0.069(3) 0.048(3) 0.002(2) 0.0126(19) 0.015(2)
C49 0.040(2) 0.054(3) 0.063(3) 0.014(2) 0.009(2) 0.0001(19)
C50 0.057(3) 0.084(4) 0.116(5) 0.016(4) 0.034(3) -0.009(3)
C51 0.048(2) 0.057(3) 0.066(3) 0.005(2) 0.010(2) 0.001(2)
C52 0.040(2) 0.056(3) 0.057(3) 0.005(2) 0.011(2) 0.0032(19)
N3 0.061(2) 0.049(2) 0.067(3) -0.0018(19) -0.018(2) 0.0064(17)
S1 0.0348(8) 0.0385(11) 0.0461(10) -0.0005(10) 0.0074(7) 0.0011(8)
S2 0.0269(7) 0.0458(10) 0.0493(10) 0.0080(8) 0.0064(7) 0.0037(7)
S1' 0.0288(17) 0.054(2) 0.058(2) 0.0060(17) -0.0027(17) -0.0100(16)
S2' 0.0440(18) 0.0379(17) 0.0491(19) 0.0092(14) 0.0046(15) 0.0009(14)
N1 0.017(3) 0.072(5) 0.057(4) -0.006(3) -0.002(3) 0.005(3)
N2 0.024(3) 0.052(4) 0.056(4) 0.000(3) 0.008(3) 0.005(3)
N1' 0.057(7) 0.043(8) 0.054(8) 0.008(7) -0.001(5) -0.006(7)
N2' 0.041(6) 0.050(7) 0.043(6) 0.007(5) 0.006(5) -0.003(5)

loop_
_atom_type_symbol
_atom_type_description
_atom_type_scat_dispersion_real
_atom_type_scat_dispersion_imag
_atom_type_scat_source
C C 0.0033 0.0016 'International Tables Vol C Tables 4.2.6.8 and 6.1.1.4'
H H 0.0000 0.0000 'International Tables Vol C Tables 4.2.6.8 and 6.1.1.4'
N N 0.0061 0.0033 'International Tables Vol C Tables 4.2.6.8 and 6.1.1.4'
S S 0.1246 0.1234 'International Tables Vol C Tables 4.2.6.8 and 6.1.1.4'

loop_
_geom_angle_atom_site_label_1
_geom_angle_atom_site_label_2
_geom_angle_atom_site_label_3
_geom_angle
N2' C1 C45 139.7(7)
N2' C1 C2 90.2(6)
C45 C1 C2 129.2(4)
N2' C1 S2 26.2(5)
C45 C1 S2 116.0(4)
C2 C1 S2 114.8(3)
C3 C2 C1 111.4(5)
C3 C2 N2' 68.6(5)
C1 C2 N2' 43.0(4)
C3 C2 H2 124.3
C1 C2 H2 124.3
N2' C2 H2 166.5
C2 C3 C4 113.2(5)
C2 C3 N2' 70.6(5)
C4 C3 N2' 42.6(4)
C2 C3 H3 123.4
C4 C3 H3 123.4
N2' C3 H3 165.9
N2' C4 C5 142.0(7)
N2' C4 C3 89.6(6)
C5 C4 C3 127.6(4)
N2' C4 S2 27.1(5)
C5 C4 S2 117.6(4)
C3 C4 S2 114.8(4)
C4 C5 C13 122.2(4)
C4 C5 C6 118.8(4)
C13 C5 C6 119.0(4)
C7 C6 C12 117.7(4)
C7 C6 C5 122.3(3)
C12 C6 C5 120.0(3)
C8 C7 C6 121.3(4)
C8 C7 H7 119.4
C6 C7 H7 119.4
C7 C8 C9 121.0(4)
C7 C8 H8 119.5
C9 C8 H8 119.5
C11 C9 C8 117.7(4)
C11 C9 C10 121.4(4)
C8 C9 C10 120.8(4)
C9 C10 H10A 109.5
C9 C10 H10B 109.5
H10A C10 H10B 109.5
C9 C10 H10C 109.5
H10A C10 H10C 109.5
H10B C10 H10C 109.5
C12 C11 C9 121.6(4)
C12 C11 H11 119.2
C9 C11 H11 119.2
C11 C12 C6 120.6(4)
C11 C12 H12 119.7
C6 C12 H12 119.7
N2 C13 C5 131.3(5)
N2 C13 C14 101.7(5)
C5 C13 C14 126.9(4)
N2 C13 S2' 24.6(2)
C5 C13 S2' 108.0(4)
C14 C13 S2' 125.0(4)
C15 C14 C13 109.4(5)
C15 C14 H14 125.3
C13 C14 H14 125.3
C14 C15 C16 108.2(5)
C14 C15 H15 125.9
C16 C15 H15 125.9
N2 C16 C17 130.8(5)
N2 C16 C15 101.9(4)
C17 C16 C15 127.3(4)
N2 C16 S2' 20.6(3)
C17 C16 S2' 111.3(4)
C15 C16 S2' 121.1(3)
C16 C17 C25 125.3(4)
C16 C17 C18 118.3(4)
C25 C17 C18 116.4(4)
C24 C18 C19 118.0(4)
C24 C18 C17 121.8(4)
C19 C18 C17 120.2(4)
C20 C19 C18 121.1(4)
C20 C19 H19 119.4
C18 C19 H19 119.4
C19 C20 C21 120.8(4)
C19 C20 H20 119.6
C21 C20 H20 119.6
C23 C21 C20 117.6(4)
C23 C21 C22 122.4(5)
C20 C21 C22 120.1(5)
C21 C22 H22A 109.5
C21 C22 H22B 109.5
H22A C22 H22B 109.5
C21 C22 H22C 109.5
H22A C22 H22C 109.5
H22B C22 H22C 109.5
C24 C23 C21 121.3(4)
C24 C23 H23 119.4
C21 C23 H23 119.4
C23 C24 C18 121.2(4)
C23 C24 H24 119.4
C18 C24 H24 119.4
C26 C25 C17 129.0(4)
C26 C25 N1' 90.3(6)
C17 C25 N1' 140.5(6)
C26 C25 S1 114.4(3)
C17 C25 S1 116.6(3)
N1' C25 S1 24.6(5)
C25 C26 C27 112.1(4)
C25 C26 H26 123.9
C27 C26 H26 123.9
C28 C27 C26 111.9(4)
C28 C27 N1' 40.0(4)
C26 C27 N1' 72.0(5)
C28 C27 H27 124.0
C26 C27 H27 124.0
N1' C27 H27 163.8
N1' C28 C27 95.2(7)
N1' C28 C29 134.6(7)
C27 C28 C29 129.2(4)
N1' C28 S1 19.5(6)
C27 C28 S1 114.0(3)
C29 C28 S1 116.7(3)
C28 C29 C30 108.9(4)
C28 C29 C41 109.8(3)
C30 C29 C41 110.3(3)
C28 C29 C34 111.2(3)
C30 C29 C34 109.3(3)
C41 C29 C34 107.4(3)
C33 C30 N3 106.5(4)
C33 C30 C29 131.6(5)
N3 C30 C29 121.8(4)
C32 C31 N3 109.4(5)
C32 C31 H31 125.3
N3 C31 H31 125.3
C31 C32 C33 105.2(5)
C31 C32 H32 127.4
C33 C32 H32 127.4
C30 C33 C32 109.7(5)
C30 C33 H33 125.2
C32 C33 H33 125.2
C40 C34 C35 117.2(4)
C40 C34 C29 119.7(4)
C35 C34 C29 123.0(4)
C36 C35 C34 119.9(5)
C36 C35 H35 120.1
C34 C35 H35 120.1
C37 C36 C35 121.8(5)
C37 C36 H36 119.1
C35 C36 H36 119.1
C36 C37 C39 118.5(5)
C36 C37 C38 121.9(6)
C39 C37 C38 119.5(7)
C37 C38 H38A 109.5
C37 C38 H38B 109.5
H38A C38 H38B 109.5
C37 C38 H38C 109.5
H38A C38 H38C 109.5
H38B C38 H38C 109.5
C37 C39 C40 120.1(6)
C37 C39 H39 120.0
C40 C39 H39 120.0
C34 C40 C39 122.4(6)
C34 C40 H40 118.8
C39 C40 H40 118.8
N1 C41 C42 101.3(4)
N1 C41 C29 126.6(4)
C42 C41 C29 132.0(4)
N1 C41 S1' 18.2(2)
C42 C41 S1' 118.3(3)
C29 C41 S1' 109.7(3)
C41 C42 C43 109.4(4)
C41 C42 H42 125.3
C43 C42 H42 125.3
C44 C43 C42 110.0(4)
C44 C43 H43 125.0
C42 C43 H43 125.0
N1 C44 C43 97.9(4)
N1 C44 C45 131.8(5)
C43 C44 C45 130.3(4)
N1 C44 S1' 22.9(3)
C43 C44 S1' 120.0(4)
C45 C44 S1' 109.5(3)
C1 C45 C44 123.1(4)
C1 C45 C46 120.0(4)
C44 C45 C46 116.8(4)
C47 C46 C52 118.0(4)
C47 C46 C45 121.2(4)
C52 C46 C45 120.8(4)
C48 C47 C46 120.1(4)
C48 C47 H47 119.9
C46 C47 H47 119.9
C49 C48 C47 121.8(4)
C49 C48 H48 119.1
C47 C48 H48 119.1
C48 C49 C51 118.0(4)
C48 C49 C50 121.3(4)
C51 C49 C50 120.6(5)
C49 C50 H50A 109.5
C49 C50 H50B 109.5
H50A C50 H50B 109.5
C49 C50 H50C 109.5
H50A C50 H50C 109.5
H50B C50 H50C 109.5
C52 C51 C49 121.1(4)
C52 C51 H51 119.4
C49 C51 H51 119.4
C51 C52 C46 120.9(4)
C51 C52 H52 119.5
C46 C52 H52 119.5
C31 N3 C30 109.1(4)
C31 N3 H3A 125.4
C30 N3 H3A 125.4
C25 S1 C28 87.5(2)
C4 S2 C1 85.2(3)
C44 S1' C41 82.0(3)
C13 S2' C16 75.7(3)
C41 N1 C44 121.0(5)
C41 N1 H1 119.5
C44 N1 H1 119.5
C13 N2 C16 118.6(5)
C28 N1' C25 129.9(11)
C28 N1' C27 44.8(5)
C25 N1' C27 85.4(7)
C28 N1' H1' 115.0
C25 N1' H1' 115.0
C27 N1' H1' 158.9
C4 N2' C1 134.7(10)
C4 N2' C3 47.8(5)
C1 N2' C3 87.4(7)
C4 N2' C2 88.5(7)
C1 N2' C2 46.8(4)
C3 N2' C2 40.8(3)

loop_
_geom_bond_atom_site_label_1
_geom_bond_atom_site_label_2
_geom_bond_distance
C1 N2' 1.338(11)
C1 C45 1.370(6)
C1 C2 1.429(7)
C1 S2 1.825(4)
C2 C3 1.359(6)
C2 N2' 1.962(13)
C2 H2 0.9500
C3 C4 1.435(7)
C3 N2' 1.937(13)
C3 H3 0.9500
C4 N2' 1.312(11)
C4 C5 1.385(6)
C4 S2 1.788(5)
C5 C13 1.427(6)
C5 C6 1.486(5)
C6 C7 1.382(5)
C6 C12 1.398(5)
C7 C8 1.378(6)
C7 H7 0.9500
C8 C9 1.391(6)
C8 H8 0.9500
C9 C11 1.380(6)
C9 C10 1.505(6)
C10 H10A 0.9800
C10 H10B 0.9800
C10 H10C 0.9800
C11 C12 1.377(5)
C11 H11 0.9500
C12 H12 0.9500
C13 N2 1.329(7)
C13 C14 1.436(7)
C13 S2' 1.812(5)
C14 C15 1.361(6)
C14 H14 0.9500
C15 C16 1.444(7)
C15 H15 0.9500
C16 N2 1.333(7)
C16 C17 1.379(6)
C16 S2' 1.918(5)
C17 C25 1.437(6)
C17 C18 1.492(5)
C18 C24 1.378(6)
C18 C19 1.386(5)
C19 C20 1.383(6)
C19 H19 0.9500
C20 C21 1.393(6)
C20 H20 0.9500
C21 C23 1.388(7)
C21 C22 1.509(6)
C22 H22A 0.9800
C22 H22B 0.9800
C22 H22C 0.9800
C23 C24 1.377(6)
C23 H23 0.9500
C24 H24 0.9500
C25 C26 1.385(6)
C25 N1' 1.443(13)
C25 S1 1.741(4)
C26 C27 1.407(6)
C26 H26 0.9500
C27 C28 1.365(6)
C27 N1' 1.930(14)
C27 H27 0.9500
C28 N1' 1.245(13)
C28 C29 1.520(6)
C28 S1 1.784(4)
C29 C30 1.522(6)
C29 C41 1.537(5)
C29 C34 1.539(6)
C30 C33 1.352(6)
C30 N3 1.375(6)
C31 C32 1.354(8)
C31 N3 1.367(6)
C31 H31 0.9500
C32 C33 1.422(7)
C32 H32 0.9500
C33 H33 0.9500
C34 C40 1.352(7)
C34 C35 1.394(6)
C35 C36 1.372(7)
C35 H35 0.9500
C36 C37 1.354(8)
C36 H36 0.9500
C37 C39 1.361(9)
C37 C38 1.526(7)
C38 H38A 0.9800
C38 H38B 0.9800
C38 H38C 0.9800
C39 C40 1.372(8)
C39 H39 0.9500
C40 H40 0.9500
C41 N1 1.308(8)
C41 C42 1.362(6)
C41 S1' 1.828(5)
C42 C43 1.418(6)
C42 H42 0.9500
C43 C44 1.386(6)
C43 H43 0.9500
C44 N1 1.384(7)
C44 C45 1.435(6)
C44 S1' 1.743(5)
C45 C46 1.492(5)
C46 C47 1.391(6)
C46 C52 1.397(6)
C47 C48 1.391(6)
C47 H47 0.9500
C48 C49 1.375(6)
C48 H48 0.9500
C49 C51 1.384(6)
C49 C50 1.504(6)
C50 H50A 0.9800
C50 H50B 0.9800
C50 H50C 0.9800
C51 C52 1.382(6)
C51 H51 0.9500
C52 H52 0.9500
N3 H3A 0.8800
N1 H1 0.8800
N1' H1' 0.8800
